data_4106993
loop_
_publ_author_name
'Alison R. Fout'
'Qinliang Zhao'
'Dianne J. Xiao'
'Theodore A. Betley'

_publ_contact_author_address
;
Department of Chemistry and Chemical Biology 
Harvard University
12 Oxford St
Cambridge, MA 02138 (USA)
;
_publ_contact_author_email contact-betley@chemistry.harvard.edu
_publ_contact_author_name 'Prof. Theodore Betley'
_publ_section_title
;
 Oxidative Atom-Transfer to a Trimanganese Complex To Form Mn6(\m6-E) (E =
 O, N) Clusters Featuring Interstitial Oxide and Nitride Functionalities
;
_journal_name_full 'Journal of the American Chemical Society'
_journal_page_first 16750
_journal_page_last 16753
_journal_paper_doi 10.1021/ja2066384
_journal_volume 133
_journal_year 2011
_chemical_formula_sum 'C114 H156 Mn6 N15'
_chemical_formula_weight 2066.18
_chemical_name_systematic
;
 ? 
;
_space_group_IT_number 2
_symmetry_cell_setting triclinic
_symmetry_space_group_name_Hall '-P 1'
_symmetry_space_group_name_H-M 'P -1'
_atom_sites_solution_hydrogens geom
_atom_sites_solution_primary direct
_atom_sites_solution_secondary difmap
_audit_creation_method SHELXL-97
_cell_angle_alpha 95.488(2)
_cell_angle_beta 103.923(2)
_cell_angle_gamma 116.907(2)
_cell_formula_units_Z 1
_cell_length_a 14.0111(16)
_cell_length_b 14.0448(16)
_cell_length_c 15.648(3)
_cell_measurement_reflns_used 3341
_cell_measurement_temperature 100(2)
_cell_measurement_theta_max 24.341
_cell_measurement_theta_min 2.798
_cell_volume 2589.8(7)
_computing_cell_refinement 'SAINT 7.46A (Bruker-AXS, 2009)'
_computing_data_collection 'APEX2 v2009.3.0 (Bruker-AXS, 2009)'
_computing_data_reduction 'SAINT 7.46A (Bruker-AXS, 2009)'
_computing_molecular_graphics 'Bruker SHELXTL'
_computing_publication_material 'Bruker SHELXTL'
_computing_structure_refinement 'SHELXL-97 (Sheldrick, 2008)'
_computing_structure_solution 'SHELXS-97 (Sheldrick, 2008)'
_diffrn_ambient_temperature 100(2)
_diffrn_measured_fraction_theta_full 0.988
_diffrn_measured_fraction_theta_max 0.988
_diffrn_measurement_device_type 'CCD area detector'
_diffrn_measurement_method 'phi and omega scans'
_diffrn_radiation_monochromator graphite
_diffrn_radiation_source 'fine-focus sealed tube'
_diffrn_radiation_type MoK\a
_diffrn_radiation_wavelength 0.71073
_diffrn_reflns_av_R_equivalents 0.0634
_diffrn_reflns_av_sigmaI/netI 0.0894
_diffrn_reflns_limit_h_max 16
_diffrn_reflns_limit_h_min -16
_diffrn_reflns_limit_k_max 16
_diffrn_reflns_limit_k_min -16
_diffrn_reflns_limit_l_max 18
_diffrn_reflns_limit_l_min -18
_diffrn_reflns_number 21928
_diffrn_reflns_theta_full 25.06
_diffrn_reflns_theta_max 25.06
_diffrn_reflns_theta_min 1.38
_exptl_absorpt_coefficient_mu 0.765
_exptl_absorpt_correction_T_max 0.9274
_exptl_absorpt_correction_T_min 0.8376
_exptl_absorpt_correction_type multi-scan
_exptl_absorpt_process_details 'SADABS (Sheldrick, 2009)'
_exptl_crystal_colour yellow
_exptl_crystal_density_diffrn 1.325
_exptl_crystal_description plate
_exptl_crystal_F_000 1095
_exptl_crystal_size_max 0.24
_exptl_crystal_size_mid 0.18
_exptl_crystal_size_min 0.10
_refine_diff_density_max 2.088
_refine_diff_density_min -0.568
_refine_diff_density_rms 0.077
_refine_ls_extinction_method none
_refine_ls_goodness_of_fit_ref 0.981
_refine_ls_hydrogen_treatment mixed
_refine_ls_matrix_type full
_refine_ls_number_parameters 679
_refine_ls_number_reflns 9075
_refine_ls_number_restraints 312
_refine_ls_restrained_S_all 0.965
_refine_ls_R_factor_all 0.0894
_refine_ls_R_factor_gt 0.0482
_refine_ls_shift/su_max 0.001
_refine_ls_shift/su_mean 0.000
_refine_ls_structure_factor_coef Fsqd
_refine_ls_weighting_details 'calc w=1/[\s^2^(Fo^2^)+(0.0516P)^2^+0.0000P] where P=(Fo^2^+2Fc^2^)/3'
_refine_ls_weighting_scheme calc
_refine_ls_wR_factor_gt 0.1004
_refine_ls_wR_factor_ref 0.1150
_reflns_number_gt 6089
_reflns_number_total 9075
_reflns_threshold_expression >2sigma(I)
_cod_data_source_file ja2066384_si_003_5.cif
_cod_data_source_block data
_cod_original_cell_volume 2589.7(6)
_cod_database_code 4106993

loop_
_space_group_symop_id
_space_group_symop_operation_xyz
1 'x, y, z'
2 '-x, -y, -z'

loop_
_atom_site_label
_atom_site_type_symbol
_atom_site_fract_x
_atom_site_fract_y
_atom_site_fract_z
_atom_site_U_iso_or_equiv
_atom_site_adp_type
_atom_site_occupancy
_atom_site_symmetry_multiplicity
_atom_site_calc_flag
_atom_site_refinement_flags
_atom_site_disorder_assembly
_atom_site_disorder_group
Mn1 Mn -0.15373(4) -0.01485(4) 0.41564(4) 0.01866(14) Uani 1 1 d . . .
Mn2 Mn 0.09504(4) 0.10379(4) 0.42340(4) 0.01924(14) Uani 1 1 d . . .
Mn3 Mn 0.02756(4) 0.14522(4) 0.58593(4) 0.01890(14) Uani 1 1 d . . .
N1 N -0.0628(2) 0.0902(2) 0.33471(19) 0.0203(7) Uani 1 1 d . . .
N2 N 0.1893(2) 0.1664(2) 0.67700(19) 0.0198(7) Uani 1 1 d . . .
N3 N -0.0694(2) 0.0447(2) 0.66560(19) 0.0188(6) Uani 1 1 d . . .
N4 N 0.0921(3) 0.2423(2) 0.4909(2) 0.0207(7) Uani 1 1 d . . .
N5 N 0.2549(2) 0.1444(2) 0.52864(19) 0.0200(7) Uani 1 1 d . . .
H5 H 0.3019 0.1281 0.5047 0.024 Uiso 1 1 calc R . .
N6 N -0.1406(2) 0.1142(2) 0.5199(2) 0.0203(7) Uani 1 1 d . . .
N7 N 0.0000 0.0000 0.5000 0.01866(14) Uani 1 2 d S . .
C1 C 0.1361(3) 0.0902(3) 0.8948(2) 0.0247(8) Uani 1 1 d . . .
H1A H 0.0791 0.0306 0.9125 0.037 Uiso 1 1 calc R . .
H1B H 0.1414 0.1600 0.9191 0.037 Uiso 1 1 calc R . .
H1C H 0.2095 0.0942 0.9191 0.037 Uiso 1 1 calc R . .
C2 C 0.1019(3) 0.0676(3) 0.7903(2) 0.0223(8) Uani 1 1 d . . .
C3 C 0.1160(3) -0.0323(3) 0.7617(2) 0.0211(8) Uani 1 1 d . . .
H3A H 0.1979 -0.0072 0.7781 0.025 Uiso 1 1 calc R . .
H3B H 0.0849 -0.0858 0.7979 0.025 Uiso 1 1 calc R . .
C4 C 0.1832(3) 0.1726(3) 0.7694(2) 0.0214(8) Uani 1 1 d . . .
H4A H 0.1622 0.2294 0.7833 0.026 Uiso 1 1 calc R . .
H4B H 0.2599 0.1985 0.8114 0.026 Uiso 1 1 calc R . .
C5 C -0.0220(3) 0.0411(3) 0.7596(2) 0.0221(8) Uani 1 1 d . . .
H5A H -0.0690 -0.0334 0.7673 0.026 Uiso 1 1 calc R . .
H5B H -0.0296 0.0934 0.8009 0.026 Uiso 1 1 calc R . .
C6 C -0.0578(3) 0.1939(3) 0.3507(2) 0.0215(8) Uani 1 1 d . . .
C7 C -0.1214(3) 0.2263(3) 0.2902(2) 0.0238(8) Uani 1 1 d . . .
H7 H -0.1753 0.1753 0.2353 0.029 Uiso 1 1 calc R . .
C8 C -0.1083(3) 0.3315(3) 0.3077(3) 0.0281(9) Uani 1 1 d . . .
H8 H -0.1520 0.3517 0.2647 0.034 Uiso 1 1 calc R . .
C9 C -0.0319(3) 0.4062(3) 0.3878(3) 0.0263(9) Uani 1 1 d . . .
H9 H -0.0231 0.4777 0.4007 0.032 Uiso 1 1 calc R . .
C10 C 0.0319(3) 0.3757(3) 0.4491(2) 0.0225(8) Uani 1 1 d . . .
H10 H 0.0837 0.4274 0.5044 0.027 Uiso 1 1 calc R . .
C11 C 0.0234(3) 0.2734(3) 0.4331(2) 0.0207(8) Uani 1 1 d . . .
C12 C 0.2822(3) 0.2590(3) 0.6677(2) 0.0189(8) Uani 1 1 d . . .
C13 C 0.3449(3) 0.3608(3) 0.7315(2) 0.0218(8) Uani 1 1 d . . .
H13 H 0.3270 0.3689 0.7856 0.026 Uiso 1 1 calc R . .
C14 C 0.4326(3) 0.4497(3) 0.7163(3) 0.0245(9) Uani 1 1 d . . .
H14 H 0.4731 0.5181 0.7597 0.029 Uiso 1 1 calc R . .
C15 C 0.4614(3) 0.4396(3) 0.6393(3) 0.0246(9) Uani 1 1 d . . .
H15 H 0.5202 0.5009 0.6285 0.030 Uiso 1 1 calc R . .
C16 C 0.4027(3) 0.3377(3) 0.5772(3) 0.0232(8) Uani 1 1 d . . .
H16 H 0.4241 0.3299 0.5249 0.028 Uiso 1 1 calc R . .
C17 C 0.3137(3) 0.2470(3) 0.5899(2) 0.0196(8) Uani 1 1 d . . .
C18 C -0.1751(3) 0.0394(3) 0.6484(2) 0.0200(8) Uani 1 1 d . . .
C19 C -0.2465(3) 0.0014(3) 0.7013(2) 0.0229(8) Uani 1 1 d . . .
H19 H -0.2222 -0.0205 0.7541 0.028 Uiso 1 1 calc R . .
C20 C -0.3524(3) -0.0049(3) 0.6783(3) 0.0267(9) Uani 1 1 d . . .
H20 H -0.4000 -0.0330 0.7143 0.032 Uiso 1 1 calc R . .
C21 C -0.3878(3) 0.0295(3) 0.6034(2) 0.0246(9) Uani 1 1 d . . .
H21 H -0.4597 0.0251 0.5873 0.030 Uiso 1 1 calc R . .
C22 C -0.3171(3) 0.0705(3) 0.5520(2) 0.0236(8) Uani 1 1 d . . .
H22 H -0.3416 0.0956 0.5014 0.028 Uiso 1 1 calc R . .
C23 C -0.2123(3) 0.0766(2) 0.5711(2) 0.0190(8) Uani 1 1 d . . .
N8 N 0.2863(2) 0.6506(2) 0.2518(2) 0.0229(7) Uani 1 1 d . . .
C24 C 0.2420(3) 0.5740(3) 0.1597(2) 0.0250(9) Uani 1 1 d . . .
H24A H 0.2301 0.6136 0.1128 0.030 Uiso 1 1 calc R . .
H24B H 0.1674 0.5112 0.1535 0.030 Uiso 1 1 calc R . .
C25 C 0.3169(3) 0.5288(3) 0.1402(3) 0.0267(9) Uani 1 1 d . . .
H25A H 0.3945 0.5902 0.1529 0.032 Uiso 1 1 calc R . .
H25B H 0.3203 0.4794 0.1805 0.032 Uiso 1 1 calc R . .
C26 C 0.2713(3) 0.4661(3) 0.0424(3) 0.0291(9) Uani 1 1 d . . .
H26A H 0.2636 0.5146 0.0024 0.035 Uiso 1 1 calc R . .
H26B H 0.1952 0.4027 0.0309 0.035 Uiso 1 1 calc R . .
C27 C 0.3474(3) 0.4248(3) 0.0187(3) 0.0339(10) Uani 1 1 d . . .
H27A H 0.3491 0.3711 0.0537 0.051 Uiso 1 1 calc R . .
H27B H 0.4240 0.4868 0.0333 0.051 Uiso 1 1 calc R . .
H27C H 0.3180 0.3901 -0.0462 0.051 Uiso 1 1 calc R . .
C28 C 0.2094(3) 0.7000(3) 0.2547(3) 0.0238(8) Uani 1 1 d . . .
H28A H 0.2396 0.7515 0.3145 0.029 Uiso 1 1 calc R . .
H28B H 0.2124 0.7432 0.2081 0.029 Uiso 1 1 calc R . .
C29 C 0.0863(3) 0.6165(3) 0.2393(3) 0.0266(9) Uani 1 1 d . . .
H29A H 0.0488 0.5784 0.1744 0.032 Uiso 1 1 calc R . .
H29B H 0.0827 0.5608 0.2746 0.032 Uiso 1 1 calc R . .
C30 C 0.0248(3) 0.6727(3) 0.2680(3) 0.0312(10) Uani 1 1 d . . .
H30A H 0.0592 0.7058 0.3340 0.037 Uiso 1 1 calc R . .
H30B H 0.0349 0.7329 0.2367 0.037 Uiso 1 1 calc R . .
C31 C -0.1000(3) 0.5952(3) 0.2471(3) 0.0334(10) Uani 1 1 d . . .
H31A H -0.1107 0.5327 0.2745 0.050 Uiso 1 1 calc R . .
H31B H -0.1362 0.5686 0.1813 0.050 Uiso 1 1 calc R . .
H31C H -0.1341 0.6340 0.2719 0.050 Uiso 1 1 calc R . .
C32 C 0.2875(3) 0.5858(3) 0.3239(2) 0.0256(9) Uani 1 1 d . . .
H32A H 0.2134 0.5177 0.3058 0.031 Uiso 1 1 calc R . .
H32B H 0.3455 0.5636 0.3252 0.031 Uiso 1 1 calc R . .
C33 C 0.3109(3) 0.6449(3) 0.4192(3) 0.0306(9) Uani 1 1 d . . .
H33A H 0.2478 0.6581 0.4214 0.037 Uiso 1 1 calc R . .
H33B H 0.3809 0.7170 0.4364 0.037 Uiso 1 1 calc R . .
C34 C 0.3240(3) 0.5757(3) 0.4852(3) 0.0322(9) Uani 1 1 d . . .
H34A H 0.2563 0.5018 0.4645 0.039 Uiso 1 1 calc R . .
H34B H 0.3902 0.5668 0.4852 0.039 Uiso 1 1 calc R . .
C35 C 0.3395(4) 0.6266(4) 0.5810(3) 0.0495(12) Uani 1 1 d . . .
H35A H 0.3493 0.5802 0.6213 0.074 Uiso 1 1 calc R . .
H35B H 0.2727 0.6327 0.5818 0.074 Uiso 1 1 calc R . .
H35C H 0.4064 0.6999 0.6017 0.074 Uiso 1 1 calc R . .
C36 C 0.4058(3) 0.7435(3) 0.2699(3) 0.0246(9) Uani 1 1 d . . .
H36A H 0.4274 0.7959 0.3273 0.029 Uiso 1 1 calc R . .
H36B H 0.4573 0.7124 0.2792 0.029 Uiso 1 1 calc R . .
C37 C 0.4252(3) 0.8072(3) 0.1969(3) 0.0276(9) Uani 1 1 d . . .
H37A H 0.3857 0.8507 0.1946 0.033 Uiso 1 1 calc R . .
H37B H 0.3937 0.7553 0.1371 0.033 Uiso 1 1 calc R . .
C38 C 0.5517(3) 0.8842(3) 0.2167(3) 0.0292(9) Uani 1 1 d . . .
H38A H 0.5904 0.8400 0.2212 0.035 Uiso 1 1 calc R . .
H38B H 0.5627 0.9184 0.1648 0.035 Uiso 1 1 calc R . .
C39 C 0.6074(3) 0.9747(3) 0.3027(3) 0.0298(9) Uani 1 1 d . . .
H39A H 0.6086 0.9424 0.3555 0.045 Uiso 1 1 calc R . .
H39B H 0.5647 1.0140 0.3021 0.045 Uiso 1 1 calc R . .
H39C H 0.6850 1.0262 0.3060 0.045 Uiso 1 1 calc R . .
C1S C 0.4613(4) 0.1459(4) 0.0323(3) 0.0461(12) Uani 1 1 d D . .
H1S H 0.4086 0.0862 -0.0181 0.055 Uiso 1 1 calc R . .
C2S C 0.5061(4) 0.1253(3) 0.1125(3) 0.0447(11) Uani 1 1 d D . .
H2S H 0.4844 0.0519 0.1173 0.054 Uiso 1 1 calc R . .
C3S C 0.5827(3) 0.2124(3) 0.1859(3) 0.0393(10) Uani 1 1 d D . .
H3S H 0.6144 0.1991 0.2412 0.047 Uiso 1 1 calc R . .
C4S C 0.6131(3) 0.3189(3) 0.1784(3) 0.0392(10) Uani 1 1 d D . .
H4S H 0.6651 0.3788 0.2288 0.047 Uiso 1 1 calc R . .
C5S C 0.5680(3) 0.3385(3) 0.0978(3) 0.0386(10) Uani 1 1 d D . .
H5S H 0.5893 0.4118 0.0930 0.046 Uiso 1 1 calc R . .
C6S C 0.4922(4) 0.2521(3) 0.0242(3) 0.0424(11) Uani 1 1 d D . .
H6S H 0.4616 0.2656 -0.0314 0.051 Uiso 1 1 calc R . .
C7S C 0.2447(15) 0.2950(17) 0.3233(6) 0.029(3) Uani 0.47(3) 1 d PGDU A 1
H7S H 0.2562 0.3207 0.3852 0.035 Uiso 0.47(3) 1 calc PR A 1
C8S C 0.1504(12) 0.2808(18) 0.2567(13) 0.033(4) Uani 0.47(3) 1 d PGDU A 1
H8S H 0.0973 0.2968 0.2731 0.040 Uiso 0.47(3) 1 calc PR A 1
C9S C 0.1337(11) 0.2431(14) 0.1660(10) 0.040(4) Uani 0.47(3) 1 d PGDU A 1
H9S H 0.0692 0.2334 0.1205 0.048 Uiso 0.47(3) 1 calc PR A 1
C10S C 0.2113(17) 0.2197(9) 0.1419(5) 0.038(4) Uani 0.47(3) 1 d PGDU A 1
H10B H 0.1999 0.1940 0.0799 0.046 Uiso 0.47(3) 1 calc PR A 1
C11S C 0.3057(13) 0.2339(7) 0.2085(12) 0.030(3) Uani 0.47(3) 1 d PGDU A 1
H11A H 0.3588 0.2179 0.1921 0.036 Uiso 0.47(3) 1 calc PR A 1
C12S C 0.3224(8) 0.2716(10) 0.2992(9) 0.027(3) Uani 0.47(3) 1 d PGDU A 1
H12A H 0.3869 0.2813 0.3447 0.032 Uiso 0.47(3) 1 calc PR A 1
C7D C 0.1692(14) 0.2912(17) 0.2790(8) 0.037(4) Uani 0.53(3) 1 d PGDU A 2
H7D H 0.1372 0.3144 0.3179 0.045 Uiso 0.53(3) 1 calc PR A 2
C8D C 0.1149(8) 0.2568(12) 0.1860(9) 0.033(3) Uani 0.53(3) 1 d PGDU A 2
H8D H 0.0458 0.2565 0.1612 0.040 Uiso 0.53(3) 1 calc PR A 2
C9D C 0.1617(13) 0.2228(7) 0.1291(5) 0.034(3) Uani 0.53(3) 1 d PGDU A 2
H9D H 0.1245 0.1993 0.0655 0.040 Uiso 0.53(3) 1 calc PR A 2
C10D C 0.2627(14) 0.2232(8) 0.1653(13) 0.039(4) Uani 0.53(3) 1 d PGDU A 2
H10A H 0.2947 0.2000 0.1264 0.046 Uiso 0.53(3) 1 calc PR A 2
C11D C 0.3170(7) 0.2576(11) 0.2583(15) 0.045(4) Uani 0.53(3) 1 d PGDU A 2
H11 H 0.3861 0.2579 0.2831 0.054 Uiso 0.53(3) 1 calc PR A 2
C12D C 0.2702(13) 0.2916(15) 0.3152(7) 0.042(4) Uani 0.53(3) 1 d PGDU A 2
H12 H 0.3073 0.3151 0.3788 0.050 Uiso 0.53(3) 1 calc PR A 2
H6 H -0.155(3) 0.158(3) 0.487(2) 0.030(11) Uiso 1 1 d . . .
H4 H 0.153(3) 0.302(3) 0.523(3) 0.037(12) Uiso 1 1 d . . .
C13S C 0.1431(16) 0.6753(12) -0.0499(10) 0.052(4) Uani 0.52(2) 1 d PGDU B 1
H13B H 0.1461 0.6177 -0.0842 0.062 Uiso 0.52(2) 1 calc PR B 1
C14S C 0.0596(12) 0.6507(4) -0.0090(11) 0.044(4) Uani 0.52(2) 1 d PGDU B 1
H14B H 0.0056 0.5763 -0.0153 0.052 Uiso 0.52(2) 1 calc PR B 1
C15S C 0.0552(7) 0.7350(12) 0.0411(7) 0.045(3) Uani 0.52(2) 1 d PGDU B 1
H15B H -0.0018 0.7182 0.0691 0.054 Uiso 0.52(2) 1 calc PR B 1
C16S C 0.1342(12) 0.8438(8) 0.0504(7) 0.047(4) Uani 0.52(2) 1 d PGDU B 1
H16B H 0.1312 0.9014 0.0846 0.056 Uiso 0.52(2) 1 calc PR B 1
C17S C 0.2177(10) 0.8684(7) 0.0095(9) 0.049(4) Uani 0.52(2) 1 d PGDU B 1
H17A H 0.2717 0.9428 0.0158 0.059 Uiso 0.52(2) 1 calc PR B 1
C18S C 0.2221(10) 0.7841(16) -0.0406(8) 0.048(4) Uani 0.52(2) 1 d PGDU B 1
H18A H 0.2792 0.8009 -0.0686 0.057 Uiso 0.52(2) 1 calc PR B 1
C13D C 0.2120(11) 0.7355(12) -0.0512(7) 0.036(3) Uani 0.48(2) 1 d PGDU B 2
H13A H 0.2515 0.7172 -0.0853 0.044 Uiso 0.48(2) 1 calc PR B 2
C14D C 0.1157(12) 0.6530(4) -0.0400(11) 0.035(4) Uani 0.48(2) 1 d PGDU B 2
H14A H 0.0894 0.5782 -0.0664 0.042 Uiso 0.48(2) 1 calc PR B 2
C15D C 0.0579(9) 0.6798(13) 0.0100(12) 0.045(4) Uani 0.48(2) 1 d PGDU B 2
H15A H -0.0079 0.6234 0.0176 0.054 Uiso 0.48(2) 1 calc PR B 2
C16D C 0.0964(16) 0.7892(17) 0.0487(8) 0.049(4) Uani 0.48(2) 1 d PGDU B 2
H16A H 0.0569 0.8075 0.0828 0.058 Uiso 0.48(2) 1 calc PR B 2
C17D C 0.1927(17) 0.8717(8) 0.0375(8) 0.054(5) Uani 0.48(2) 1 d PGDU B 2
H17 H 0.2190 0.9464 0.0639 0.065 Uiso 0.48(2) 1 calc PR B 2
C18D C 0.2505(10) 0.8449(8) -0.0124(9) 0.046(4) Uani 0.48(2) 1 d PGDU B 2
H18 H 0.3163 0.9013 -0.0201 0.056 Uiso 0.48(2) 1 calc PR B 2

loop_
_atom_site_aniso_label
_atom_site_aniso_U_11
_atom_site_aniso_U_22
_atom_site_aniso_U_33
_atom_site_aniso_U_23
_atom_site_aniso_U_13
_atom_site_aniso_U_12
Mn1 0.0214(3) 0.0131(3) 0.0217(3) 0.0029(2) 0.0072(2) 0.0087(2)
Mn2 0.0222(3) 0.0133(3) 0.0228(3) 0.0033(2) 0.0073(2) 0.0093(2)
Mn3 0.0219(3) 0.0141(3) 0.0216(3) 0.0030(2) 0.0075(2) 0.0096(2)
N1 0.0244(16) 0.0118(14) 0.0248(18) 0.0012(13) 0.0059(14) 0.0104(13)
N2 0.0237(16) 0.0162(15) 0.0223(18) 0.0061(13) 0.0102(14) 0.0104(13)
N3 0.0204(16) 0.0147(14) 0.0238(18) 0.0067(13) 0.0097(13) 0.0090(13)
N4 0.0191(17) 0.0142(15) 0.0246(18) 0.0030(14) 0.0056(14) 0.0058(14)
N5 0.0249(16) 0.0144(14) 0.0233(18) 0.0027(13) 0.0105(14) 0.0108(13)
N6 0.0279(18) 0.0159(15) 0.0204(17) 0.0068(13) 0.0090(14) 0.0124(14)
N7 0.0214(3) 0.0131(3) 0.0217(3) 0.0029(2) 0.0072(2) 0.0087(2)
C1 0.031(2) 0.0219(19) 0.023(2) 0.0047(16) 0.0081(17) 0.0147(17)
C2 0.026(2) 0.0174(18) 0.025(2) 0.0046(16) 0.0107(17) 0.0103(16)
C3 0.025(2) 0.0146(17) 0.026(2) 0.0060(16) 0.0100(17) 0.0103(16)
C4 0.0221(19) 0.0154(17) 0.026(2) 0.0039(15) 0.0074(16) 0.0090(16)
C5 0.028(2) 0.0165(17) 0.024(2) 0.0054(16) 0.0097(17) 0.0124(16)
C6 0.024(2) 0.0130(17) 0.027(2) 0.0028(15) 0.0102(17) 0.0087(16)
C7 0.025(2) 0.0223(19) 0.026(2) 0.0055(16) 0.0072(17) 0.0141(17)
C8 0.034(2) 0.0226(19) 0.032(2) 0.0092(18) 0.0102(19) 0.0174(18)
C9 0.034(2) 0.0167(18) 0.035(2) 0.0065(17) 0.0132(19) 0.0164(17)
C10 0.026(2) 0.0181(18) 0.023(2) 0.0020(16) 0.0119(17) 0.0090(16)
C11 0.025(2) 0.0179(18) 0.022(2) 0.0065(16) 0.0111(16) 0.0116(16)
C12 0.0223(19) 0.0137(17) 0.022(2) 0.0068(15) 0.0064(16) 0.0102(16)
C13 0.0221(19) 0.0204(18) 0.024(2) 0.0054(16) 0.0072(16) 0.0115(16)
C14 0.0194(19) 0.0146(18) 0.033(2) -0.0001(16) 0.0029(17) 0.0066(16)
C15 0.0204(19) 0.0144(17) 0.036(2) 0.0084(17) 0.0099(17) 0.0055(16)
C16 0.026(2) 0.0232(19) 0.028(2) 0.0092(17) 0.0116(17) 0.0156(17)
C17 0.0199(19) 0.0128(17) 0.026(2) 0.0054(15) 0.0061(16) 0.0086(15)
C18 0.025(2) 0.0152(17) 0.018(2) -0.0030(15) 0.0055(16) 0.0098(16)
C19 0.026(2) 0.0161(17) 0.027(2) 0.0060(16) 0.0103(17) 0.0096(16)
C20 0.027(2) 0.0198(18) 0.034(2) 0.0039(17) 0.0123(18) 0.0109(17)
C21 0.021(2) 0.0203(18) 0.030(2) -0.0012(17) 0.0054(17) 0.0110(16)
C22 0.029(2) 0.0185(18) 0.023(2) 0.0009(16) 0.0070(17) 0.0128(17)
C23 0.0230(19) 0.0077(16) 0.023(2) -0.0030(15) 0.0087(16) 0.0054(15)
N8 0.0259(17) 0.0185(15) 0.0257(18) 0.0050(13) 0.0072(14) 0.0126(14)
C24 0.025(2) 0.0222(19) 0.027(2) 0.0042(16) 0.0075(17) 0.0117(17)
C25 0.028(2) 0.0236(19) 0.032(2) 0.0071(17) 0.0123(18) 0.0143(17)
C26 0.028(2) 0.027(2) 0.036(3) 0.0079(18) 0.0147(19) 0.0147(18)
C27 0.045(3) 0.030(2) 0.037(3) 0.0097(19) 0.020(2) 0.023(2)
C28 0.027(2) 0.0199(18) 0.029(2) 0.0060(16) 0.0069(17) 0.0154(17)
C29 0.028(2) 0.0210(19) 0.034(2) 0.0041(17) 0.0111(18) 0.0151(17)
C30 0.032(2) 0.0211(19) 0.045(3) 0.0040(18) 0.014(2) 0.0166(18)
C31 0.033(2) 0.024(2) 0.049(3) 0.0107(19) 0.013(2) 0.0184(19)
C32 0.028(2) 0.0215(19) 0.029(2) 0.0081(17) 0.0097(17) 0.0132(17)
C33 0.036(2) 0.026(2) 0.032(2) 0.0086(18) 0.0137(19) 0.0156(19)
C34 0.028(2) 0.035(2) 0.039(3) 0.0116(19) 0.0152(19) 0.0165(19)
C35 0.059(3) 0.063(3) 0.043(3) 0.020(2) 0.022(2) 0.039(3)
C36 0.0196(19) 0.0181(18) 0.030(2) 0.0018(16) 0.0056(17) 0.0064(16)
C37 0.026(2) 0.026(2) 0.030(2) 0.0070(17) 0.0086(18) 0.0120(17)
C38 0.034(2) 0.027(2) 0.032(2) 0.0108(18) 0.0163(19) 0.0152(18)
C39 0.024(2) 0.029(2) 0.036(2) 0.0091(18) 0.0095(18) 0.0133(18)
C1S 0.046(3) 0.046(3) 0.036(3) 0.007(2) 0.013(2) 0.016(2)
C2S 0.053(3) 0.033(2) 0.049(3) 0.016(2) 0.019(2) 0.019(2)
C3S 0.043(3) 0.042(3) 0.038(3) 0.017(2) 0.016(2) 0.022(2)
C4S 0.041(3) 0.042(3) 0.035(3) 0.006(2) 0.014(2) 0.021(2)
C5S 0.045(3) 0.038(2) 0.041(3) 0.018(2) 0.021(2) 0.021(2)
C6S 0.046(3) 0.050(3) 0.036(3) 0.016(2) 0.013(2) 0.026(2)
C7S 0.035(8) 0.024(6) 0.038(6) 0.012(5) 0.022(5) 0.016(6)
C8S 0.038(7) 0.022(8) 0.049(10) 0.022(7) 0.028(7) 0.012(7)
C9S 0.034(6) 0.042(10) 0.046(8) 0.034(8) 0.018(7) 0.012(6)
C10S 0.048(12) 0.033(6) 0.022(5) 0.004(5) 0.013(6) 0.011(8)
C11S 0.057(8) 0.026(6) 0.022(9) 0.011(7) 0.022(7) 0.026(6)
C12S 0.040(6) 0.015(5) 0.024(6) 0.002(6) 0.019(5) 0.008(4)
C7D 0.043(8) 0.020(6) 0.034(6) -0.001(6) 0.017(7) 0.001(6)
C8D 0.042(6) 0.020(5) 0.037(7) 0.006(5) 0.027(5) 0.008(5)
C9D 0.041(8) 0.026(5) 0.040(6) 0.013(4) 0.028(5) 0.013(6)
C10D 0.052(10) 0.029(6) 0.051(9) 0.026(7) 0.030(8) 0.023(8)
C11D 0.047(6) 0.036(8) 0.056(11) 0.019(10) 0.021(7) 0.018(5)
C12D 0.044(8) 0.022(7) 0.039(6) 0.006(5) 0.010(5) 0.000(6)
C13S 0.062(11) 0.046(7) 0.048(8) 0.015(7) 0.010(7) 0.029(7)
C14S 0.048(7) 0.042(5) 0.042(8) 0.013(5) 0.007(6) 0.025(5)
C15S 0.042(6) 0.035(8) 0.035(7) 0.001(6) -0.002(5) 0.009(5)
C16S 0.043(8) 0.041(6) 0.051(8) 0.006(6) 0.021(6) 0.014(6)
C17S 0.056(7) 0.046(6) 0.041(8) 0.010(5) 0.023(6) 0.017(6)
C18S 0.050(7) 0.062(11) 0.034(7) 0.011(8) 0.018(6) 0.029(7)
C13D 0.055(7) 0.019(7) 0.032(7) 0.003(6) 0.013(5) 0.017(7)
C14D 0.031(7) 0.031(5) 0.032(8) 0.002(5) -0.004(5) 0.015(5)
C15D 0.040(7) 0.052(8) 0.043(10) 0.013(7) 0.002(6) 0.028(6)
C16D 0.058(11) 0.067(12) 0.040(8) 0.011(8) 0.016(8) 0.047(10)
C17D 0.082(12) 0.049(7) 0.048(10) 0.008(6) 0.028(8) 0.043(7)
C18D 0.067(8) 0.025(6) 0.045(9) 0.002(6) 0.021(6) 0.021(6)

loop_
_atom_type_symbol
_atom_type_description
_atom_type_scat_dispersion_real
_atom_type_scat_dispersion_imag
_atom_type_scat_source
C C 0.0033 0.0016 'International Tables Vol C Tables 4.2.6.8 and 6.1.1.4'
H H 0.0000 0.0000 'International Tables Vol C Tables 4.2.6.8 and 6.1.1.4'
N N 0.0061 0.0033 'International Tables Vol C Tables 4.2.6.8 and 6.1.1.4'
Mn Mn 0.3368 0.7283 'International Tables Vol C Tables 4.2.6.8 and 6.1.1.4'

loop_
_geom_angle_atom_site_label_1
_geom_angle_atom_site_label_2
_geom_angle_atom_site_label_3
_geom_angle
_geom_angle_site_symmetry_1
_geom_angle_site_symmetry_3
Mn2 Mn1 Mn2 90.51(2) 2_556 .
Mn2 Mn1 Mn3 59.295(18) 2_556 2_556
Mn3 Mn1 Mn2 61.71(2) . 2_556
Mn3 Mn1 Mn2 59.397(18) . .
Mn3 Mn1 Mn2 60.408(18) 2_556 .
Mn3 Mn1 Mn3 90.20(2) . 2_556
N1 Mn1 Mn2 46.33(7) . .
N1 Mn1 Mn2 136.84(7) . 2_556
N1 Mn1 Mn3 91.85(7) . 2_556
N1 Mn1 Mn3 89.66(7) . .
N1 Mn1 N2 91.65(10) . 2_556
N1 Mn1 N6 99.15(10) . .
N2 Mn1 Mn2 89.69(7) 2_556 2_556
N2 Mn1 Mn2 92.01(7) 2_556 .
N2 Mn1 Mn3 136.92(7) 2_556 .
N2 Mn1 Mn3 46.72(7) 2_556 2_556
N5 Mn1 Mn2 135.66(8) 2_556 .
N5 Mn1 Mn2 47.35(7) 2_556 2_556
N5 Mn1 Mn3 82.58(7) 2_556 2_556
N5 Mn1 Mn3 100.51(8) 2_556 .
N5 Mn1 N1 168.38(10) 2_556 .
N5 Mn1 N2 77.09(10) 2_556 2_556
N5 Mn1 N6 92.04(11) 2_556 .
N6 Mn1 Mn2 83.60(8) . 2_556
N6 Mn1 Mn2 96.65(8) . .
N6 Mn1 Mn3 45.57(8) . .
N6 Mn1 Mn3 133.79(8) . 2_556
N6 Mn1 N2 169.07(11) . 2_556
N7 Mn1 Mn2 44.747(16) . .
N7 Mn1 Mn2 45.761(14) . 2_556
N7 Mn1 Mn3 44.498(14) . 2_556
N7 Mn1 Mn3 45.699(14) . .
N7 Mn1 N1 91.08(7) . .
N7 Mn1 N2 91.22(7) . 2_556
N7 Mn1 N5 92.03(7) . 2_556
N7 Mn1 N6 90.26(8) . .
Mn1 Mn2 Mn1 89.49(2) 2_556 .
Mn1 Mn2 Mn3 58.933(17) 2_556 2_556
Mn1 Mn2 Mn3 59.743(16) . 2_556
Mn3 Mn2 Mn1 61.18(2) . 2_556
Mn3 Mn2 Mn1 59.198(17) . .
Mn3 Mn2 Mn3 89.69(2) . 2_556
N1 Mn2 Mn1 45.66(8) . .
N1 Mn2 Mn1 135.16(8) . 2_556
N1 Mn2 Mn3 90.82(7) . 2_556
N1 Mn2 Mn3 89.03(8) . .
N3 Mn2 Mn1 90.76(7) 2_556 .
N3 Mn2 Mn1 88.26(7) 2_556 2_556
N3 Mn2 Mn3 134.89(7) 2_556 .
N3 Mn2 Mn3 45.21(7) 2_556 2_556
N3 Mn2 N1 91.83(10) 2_556 .
N4 Mn2 Mn1 99.56(8) . 2_556
N4 Mn2 Mn1 82.28(8) . .
N4 Mn2 Mn3 46.66(8) . .
N4 Mn2 Mn3 134.24(8) . 2_556
N4 Mn2 N1 77.62(10) . .
N4 Mn2 N3 169.44(11) . 2_556
N4 Mn2 N5 91.45(11) . .
N4 Mn2 N7 91.17(8) . .
N5 Mn2 Mn1 45.46(7) . 2_556
N5 Mn2 Mn1 132.93(8) . .
N5 Mn2 Mn3 82.88(8) . .
N5 Mn2 Mn3 96.48(7) . 2_556
N5 Mn2 N1 169.05(10) . .
N5 Mn2 N3 99.10(10) . 2_556
N7 Mn2 Mn1 45.245(16) . 2_556
N7 Mn2 Mn1 44.248(14) . .
N7 Mn2 Mn3 45.572(15) . .
N7 Mn2 Mn3 44.118(14) . 2_556
N7 Mn2 N1 89.91(8) . .
N7 Mn2 N3 89.32(7) . 2_556
N7 Mn2 N5 89.67(8) . .
Mn1 Mn3 Mn1 89.80(2) . 2_556
Mn1 Mn3 Mn2 61.40(2) . .
Mn1 Mn3 Mn2 59.848(18) 2_556 2_556
Mn1 Mn3 Mn2 59.359(18) . 2_556
Mn2 Mn3 Mn1 59.523(17) . 2_556
Mn2 Mn3 Mn2 90.31(2) . 2_556
N2 Mn3 Mn1 136.36(7) . .
N2 Mn3 Mn1 46.56(7) . 2_556
N2 Mn3 Mn2 89.75(7) . .
N2 Mn3 Mn2 91.44(7) . 2_556
N3 Mn3 Mn1 91.42(7) . 2_556
N3 Mn3 Mn1 89.15(8) . .
N3 Mn3 Mn2 136.31(7) . .
N3 Mn3 Mn2 46.01(7) . 2_556
N3 Mn3 N2 91.74(10) . .
N4 Mn3 Mn1 97.01(7) . 2_556
N4 Mn3 Mn1 83.16(8) . .
N4 Mn3 Mn2 45.37(7) . .
N4 Mn3 Mn2 133.64(8) . 2_556
N4 Mn3 N2 99.68(11) . .
N4 Mn3 N3 168.55(11) . .
N6 Mn3 Mn1 47.74(7) . .
N6 Mn3 Mn1 135.43(7) . 2_556
N6 Mn3 Mn2 100.22(8) . .
N6 Mn3 Mn2 83.14(8) . 2_556
N6 Mn3 N2 168.64(11) . .
N6 Mn3 N3 77.30(11) . .
N6 Mn3 N4 91.25(11) . .
N6 Mn3 N7 92.20(7) . .
N7 Mn3 Mn1 45.498(14) . .
N7 Mn3 Mn1 44.304(14) . 2_556
N7 Mn3 Mn2 44.419(15) . 2_556
N7 Mn3 Mn2 45.890(14) . .
N7 Mn3 N2 90.86(7) . .
N7 Mn3 N3 90.42(7) . .
N7 Mn3 N4 90.22(8) . .
Mn1 N1 Mn2 88.00(10) . .
C3 N1 Mn1 109.4(2) 2_556 .
C3 N1 Mn2 124.0(2) 2_556 .
C6 N1 Mn1 111.1(2) . .
C6 N1 Mn2 109.2(2) . .
C6 N1 C3 112.4(3) . 2_556
Mn1 N2 Mn3 86.72(10) 2_556 .
C4 N2 Mn1 124.4(2) . 2_556
C4 N2 Mn3 107.8(2) . .
C12 N2 Mn1 109.8(2) . 2_556
C12 N2 Mn3 110.0(2) . .
C12 N2 C4 114.0(3) . .
Mn3 N3 Mn2 88.79(10) . 2_556
C5 N3 Mn2 106.39(19) . 2_556
C5 N3 Mn3 125.5(2) . .
C18 N3 Mn2 107.3(2) . 2_556
C18 N3 Mn3 111.3(2) . .
C18 N3 C5 113.0(3) . .
Mn2 N4 Mn3 87.96(10) . .
Mn2 N4 H4 123(2) . .
Mn3 N4 H4 106(3) . .
C11 N4 Mn2 112.4(2) . .
C11 N4 Mn3 119.5(2) . .
C11 N4 H4 107(3) . .
Mn1 N5 Mn2 87.19(10) 2_556 .
Mn1 N5 H5 112.4 2_556 .
Mn2 N5 H5 112.4 . .
C17 N5 Mn1 112.5(2) . 2_556
C17 N5 Mn2 117.8(2) . .
C17 N5 H5 112.4 . .
Mn1 N6 H6 103(2) . .
Mn3 N6 Mn1 86.69(10) . .
Mn3 N6 H6 123(2) . .
C23 N6 Mn1 115.7(2) . .
C23 N6 Mn3 113.6(2) . .
C23 N6 H6 112(2) . .
Mn1 N7 Mn1 180.0 . 2_556
Mn1 N7 Mn2 88.99(2) . 2_556
Mn1 N7 Mn2 91.01(2) 2_556 2_556
Mn1 N7 Mn2 91.01(2) . .
Mn1 N7 Mn2 88.99(2) 2_556 .
Mn1 N7 Mn3 91.20(2) . 2_556
Mn1 N7 Mn3 88.80(2) 2_556 2_556
Mn1 N7 Mn3 88.80(2) . .
Mn1 N7 Mn3 91.20(2) 2_556 .
Mn2 N7 Mn2 180.0 2_556 .
Mn3 N7 Mn2 91.46(2) 2_556 .
Mn3 N7 Mn2 88.54(2) . .
Mn3 N7 Mn2 88.54(2) 2_556 2_556
Mn3 N7 Mn2 91.46(2) . 2_556
Mn3 N7 Mn3 180.0 2_556 .
H1A C1 H1B 109.5 . .
H1A C1 H1C 109.5 . .
H1B C1 H1C 109.5 . .
C2 C1 H1A 109.5 . .
C2 C1 H1B 109.5 . .
C2 C1 H1C 109.5 . .
C3 C2 C1 104.5(3) . .
C4 C2 C1 105.7(3) . .
C4 C2 C3 113.6(3) . .
C4 C2 C5 114.4(3) . .
C5 C2 C1 104.5(3) . .
C5 C2 C3 112.8(3) . .
N1 C3 C2 116.7(3) 2_556 .
N1 C3 H3A 108.1 2_556 .
N1 C3 H3B 108.1 2_556 .
C2 C3 H3A 108.1 . .
C2 C3 H3B 108.1 . .
H3A C3 H3B 107.3 . .
N2 C4 C2 117.6(3) . .
N2 C4 H4A 107.9 . .
N2 C4 H4B 107.9 . .
C2 C4 H4A 107.9 . .
C2 C4 H4B 107.9 . .
H4A C4 H4B 107.2 . .
N3 C5 C2 116.9(3) . .
N3 C5 H5A 108.1 . .
N3 C5 H5B 108.1 . .
C2 C5 H5A 108.1 . .
C2 C5 H5B 108.1 . .
H5A C5 H5B 107.3 . .
N1 C6 C11 117.7(3) . .
C7 C6 N1 124.7(3) . .
C7 C6 C11 117.5(3) . .
C6 C7 H7 119.0 . .
C8 C7 C6 122.0(3) . .
C8 C7 H7 119.0 . .
C7 C8 H8 120.1 . .
C9 C8 C7 119.8(3) . .
C9 C8 H8 120.1 . .
C8 C9 H9 120.4 . .
C8 C9 C10 119.2(3) . .
C10 C9 H9 120.4 . .
C9 C10 H10 118.7 . .
C11 C10 C9 122.6(3) . .
C11 C10 H10 118.7 . .
N4 C11 C6 117.1(3) . .
C10 C11 N4 124.1(3) . .
C10 C11 C6 118.7(3) . .
C13 C12 N2 124.0(3) . .
C13 C12 C17 118.7(3) . .
C17 C12 N2 117.3(3) . .
C12 C13 H13 119.5 . .
C14 C13 C12 120.9(3) . .
C14 C13 H13 119.5 . .
C13 C14 H14 119.6 . .
C15 C14 C13 120.7(3) . .
C15 C14 H14 119.6 . .
C14 C15 H15 120.5 . .
C14 C15 C16 118.9(3) . .
C16 C15 H15 120.5 . .
C15 C16 H16 119.0 . .
C17 C16 C15 121.9(3) . .
C17 C16 H16 119.0 . .
N5 C17 C12 118.7(3) . .
C16 C17 N5 122.5(3) . .
C16 C17 C12 118.8(3) . .
N3 C18 C23 117.4(3) . .
C19 C18 N3 124.9(3) . .
C19 C18 C23 117.7(3) . .
C18 C19 H19 119.1 . .
C20 C19 C18 121.7(3) . .
C20 C19 H19 119.1 . .
C19 C20 H20 120.0 . .
C21 C20 C19 120.0(4) . .
C21 C20 H20 120.0 . .
C20 C21 H21 120.4 . .
C20 C21 C22 119.1(3) . .
C22 C21 H21 120.4 . .
C21 C22 H22 118.5 . .
C21 C22 C23 123.0(3) . .
C23 C22 H22 118.5 . .
N6 C23 C18 116.9(3) . .
N6 C23 C22 124.7(3) . .
C22 C23 C18 118.4(3) . .
C24 N8 C28 108.7(3) . .
C24 N8 C32 108.8(3) . .
C24 N8 C36 111.4(3) . .
C32 N8 C28 110.8(3) . .
C32 N8 C36 108.5(3) . .
C36 N8 C28 108.7(2) . .
N8 C24 H24A 108.3 . .
N8 C24 H24B 108.3 . .
N8 C24 C25 115.8(3) . .
H24A C24 H24B 107.4 . .
C25 C24 H24A 108.3 . .
C25 C24 H24B 108.3 . .
C24 C25 H25A 109.5 . .
C24 C25 H25B 109.5 . .
H25A C25 H25B 108.1 . .
C26 C25 C24 110.6(3) . .
C26 C25 H25A 109.5 . .
C26 C25 H25B 109.5 . .
C25 C26 H26A 109.1 . .
C25 C26 H26B 109.1 . .
C25 C26 C27 112.3(3) . .
H26A C26 H26B 107.9 . .
C27 C26 H26A 109.1 . .
C27 C26 H26B 109.1 . .
C26 C27 H27A 109.5 . .
C26 C27 H27B 109.5 . .
C26 C27 H27C 109.5 . .
H27A C27 H27B 109.5 . .
H27A C27 H27C 109.5 . .
H27B C27 H27C 109.5 . .
N8 C28 H28A 108.5 . .
N8 C28 H28B 108.5 . .
H28A C28 H28B 107.5 . .
C29 C28 N8 114.9(3) . .
C29 C28 H28A 108.5 . .
C29 C28 H28B 108.5 . .
C28 C29 H29A 109.5 . .
C28 C29 H29B 109.5 . .
H29A C29 H29B 108.1 . .
C30 C29 C28 110.7(3) . .
C30 C29 H29A 109.5 . .
C30 C29 H29B 109.5 . .
C29 C30 H30A 109.0 . .
C29 C30 H30B 109.0 . .
H30A C30 H30B 107.8 . .
C31 C30 C29 112.9(3) . .
C31 C30 H30A 109.0 . .
C31 C30 H30B 109.0 . .
C30 C31 H31A 109.5 . .
C30 C31 H31B 109.5 . .
C30 C31 H31C 109.5 . .
H31A C31 H31B 109.5 . .
H31A C31 H31C 109.5 . .
H31B C31 H31C 109.5 . .
N8 C32 H32A 108.3 . .
N8 C32 H32B 108.3 . .
H32A C32 H32B 107.4 . .
C33 C32 N8 115.8(3) . .
C33 C32 H32A 108.3 . .
C33 C32 H32B 108.3 . .
C32 C33 H33A 109.7 . .
C32 C33 H33B 109.7 . .
C32 C33 C34 109.7(3) . .
H33A C33 H33B 108.2 . .
C34 C33 H33A 109.7 . .
C34 C33 H33B 109.7 . .
C33 C34 H34A 109.1 . .
C33 C34 H34B 109.1 . .
H34A C34 H34B 107.9 . .
C35 C34 C33 112.4(3) . .
C35 C34 H34A 109.1 . .
C35 C34 H34B 109.1 . .
C34 C35 H35A 109.5 . .
C34 C35 H35B 109.5 . .
C34 C35 H35C 109.5 . .
H35A C35 H35B 109.5 . .
H35A C35 H35C 109.5 . .
H35B C35 H35C 109.5 . .
N8 C36 H36A 108.2 . .
N8 C36 H36B 108.2 . .
H36A C36 H36B 107.4 . .
C37 C36 N8 116.2(3) . .
C37 C36 H36A 108.2 . .
C37 C36 H36B 108.2 . .
C36 C37 H37A 109.6 . .
C36 C37 H37B 109.6 . .
C36 C37 C38 110.2(3) . .
H37A C37 H37B 108.1 . .
C38 C37 H37A 109.6 . .
C38 C37 H37B 109.6 . .
C37 C38 H38A 108.6 . .
C37 C38 H38B 108.6 . .
H38A C38 H38B 107.6 . .
C39 C38 C37 114.5(3) . .
C39 C38 H38A 108.6 . .
C39 C38 H38B 108.6 . .
C38 C39 H39A 109.5 . .
C38 C39 H39B 109.5 . .
C38 C39 H39C 109.5 . .
H39A C39 H39B 109.5 . .
H39A C39 H39C 109.5 . .
H39B C39 H39C 109.5 . .
C2S C1S H1S 119.5 . .
C6S C1S H1S 119.5 . .
C6S C1S C2S 120.9(4) . .
C1S C2S H2S 120.3 . .
C1S C2S C3S 119.5(4) . .
C3S C2S H2S 120.3 . .
C2S C3S H3S 120.1 . .
C4S C3S C2S 119.8(4) . .
C4S C3S H3S 120.1 . .
C3S C4S H4S 119.9 . .
C5S C4S C3S 120.2(4) . .
C5S C4S H4S 119.9 . .
C4S C5S H5S 119.8 . .
C4S C5S C6S 120.3(4) . .
C6S C5S H5S 119.8 . .
C1S C6S H6S 120.3 . .
C5S C6S C1S 119.3(4) . .
C5S C6S H6S 120.3 . .
C8S C7S H7S 120.0 . .
C8S C7S C12S 120.0 . .
C12S C7S H7S 120.0 . .
C7S C8S H8S 120.0 . .
C9S C8S C7S 120.0 . .
C9S C8S H8S 120.0 . .
C8S C9S H9S 120.0 . .
C8S C9S C10S 120.0 . .
C10S C9S H9S 120.0 . .
C9S C10S H10B 120.0 . .
C11S C10S C9S 120.0 . .
C11S C10S H10B 120.0 . .
C10S C11S H11A 120.0 . .
C10S C11S C12S 120.0 . .
C12S C11S H11A 120.0 . .
C7S C12S H12A 120.0 . .
C11S C12S C7S 120.0 . .
C11S C12S H12A 120.0 . .
C8D C7D H7D 120.0 . .
C8D C7D C12D 120.0 . .
C12D C7D H7D 120.0 . .
C7D C8D H8D 120.0 . .
C7D C8D C9D 120.0 . .
C9D C8D H8D 120.0 . .
C8D C9D H9D 120.0 . .
C10D C9D C8D 120.0 . .
C10D C9D H9D 120.0 . .
C9D C10D H10A 120.0 . .
C9D C10D C11D 120.0 . .
C11D C10D H10A 120.0 . .
C10D C11D H11 120.0 . .
C12D C11D C10D 120.0 . .
C12D C11D H11 120.0 . .
C7D C12D H12 120.0 . .
C11D C12D C7D 120.0 . .
C11D C12D H12 120.0 . .
C14S C13S H13B 120.0 . .
C14S C13S C18S 120.0 . .
C18S C13S H13B 120.0 . .
C13S C14S H14B 120.0 . .
C15S C14S C13S 120.0 . .
C15S C14S H14B 120.0 . .
C14S C15S H15B 120.0 . .
C14S C15S C16S 120.0 . .
C16S C15S H15B 120.0 . .
C15S C16S H16B 120.0 . .
C15S C16S C17S 120.0 . .
C17S C16S H16B 120.0 . .
C16S C17S H17A 120.0 . .
C18S C17S C16S 120.0 . .
C18S C17S H17A 120.0 . .
C13S C18S H18A 120.0 . .
C17S C18S C13S 120.0 . .
C17S C18S H18A 120.0 . .
C14D C13D H13A 120.0 . .
C14D C13D C18D 120.0 . .
C18D C13D H13A 120.0 . .
C13D C14D H14A 120.0 . .
C15D C14D C13D 120.0 . .
C15D C14D H14A 120.0 . .
C14D C15D H15A 120.0 . .
C14D C15D C16D 120.0 . .
C16D C15D H15A 120.0 . .
C15D C16D H16A 120.0 . .
C17D C16D C15D 120.0 . .
C17D C16D H16A 120.0 . .
C16D C17D H17 120.0 . .
C18D C17D C16D 120.0 . .
C18D C17D H17 120.0 . .
C13D C18D H18 120.0 . .
C17D C18D C13D 120.0 . .
C17D C18D H18 120.0 . .

loop_
_geom_bond_atom_site_label_1
_geom_bond_atom_site_label_2
_geom_bond_distance
_geom_bond_site_symmetry_2
Mn1 Mn2 3.0726(8) .
Mn1 Mn2 3.0192(8) 2_556
Mn1 Mn3 3.0693(7) 2_556
Mn1 Mn3 3.0058(8) .
Mn1 N1 2.199(3) .
Mn1 N2 2.232(3) 2_556
Mn1 N5 2.155(3) 2_556
Mn1 N6 2.228(3) .
Mn1 N7 2.1443(6) .
Mn2 Mn1 3.0192(8) 2_556
Mn2 Mn3 3.0120(9) .
Mn2 Mn3 3.0899(8) 2_556
Mn2 N1 2.224(3) .
Mn2 N3 2.223(3) 2_556
Mn2 N4 2.145(3) .
Mn2 N5 2.223(3) .
Mn2 N7 2.1634(6) .
Mn3 Mn1 3.0694(7) 2_556
Mn3 Mn2 3.0899(8) 2_556
Mn3 N2 2.238(3) .
Mn3 N3 2.193(3) .
Mn3 N4 2.192(3) .
Mn3 N6 2.150(3) .
Mn3 N7 2.1517(5) .
N1 C3 1.473(4) 2_556
N1 C6 1.419(4) .
N2 Mn1 2.232(3) 2_556
N2 C4 1.465(4) .
N2 C12 1.414(4) .
N3 Mn2 2.223(3) 2_556
N3 C5 1.478(4) .
N3 C18 1.406(4) .
N4 C11 1.405(4) .
N4 H4 0.86(4) .
N5 Mn1 2.155(3) 2_556
N5 H5 0.9300 .
N5 C17 1.398(4) .
N6 C23 1.386(4) .
N6 H6 0.90(4) .
N7 Mn1 2.1443(6) 2_556
N7 Mn2 2.1634(6) 2_556
N7 Mn3 2.1517(5) 2_556
C1 H1A 0.9800 .
C1 H1B 0.9800 .
C1 H1C 0.9800 .
C1 C2 1.546(5) .
C2 C3 1.544(4) .
C2 C4 1.527(5) .
C2 C5 1.537(5) .
C3 N1 1.473(4) 2_556
C3 H3A 0.9900 .
C3 H3B 0.9900 .
C4 H4A 0.9900 .
C4 H4B 0.9900 .
C5 H5A 0.9900 .
C5 H5B 0.9900 .
C6 C7 1.395(5) .
C6 C11 1.440(5) .
C7 H7 0.9500 .
C7 C8 1.394(5) .
C8 H8 0.9500 .
C8 C9 1.380(5) .
C9 H9 0.9500 .
C9 C10 1.383(5) .
C10 H10 0.9500 .
C10 C11 1.380(4) .
C12 C13 1.407(5) .
C12 C17 1.412(5) .
C13 H13 0.9500 .
C13 C14 1.391(5) .
C14 H14 0.9500 .
C14 C15 1.374(5) .
C15 H15 0.9500 .
C15 C16 1.398(5) .
C16 H16 0.9500 .
C16 C17 1.395(5) .
C18 C19 1.403(5) .
C18 C23 1.439(5) .
C19 H19 0.9500 .
C19 C20 1.399(5) .
C20 H20 0.9500 .
C20 C21 1.377(5) .
C21 H21 0.9500 .
C21 C22 1.383(5) .
C22 H22 0.9500 .
C22 C23 1.387(5) .
N8 C24 1.513(4) .
N8 C28 1.529(4) .
N8 C32 1.519(4) .
N8 C36 1.519(4) .
C24 H24A 0.9900 .
C24 H24B 0.9900 .
C24 C25 1.521(5) .
C25 H25A 0.9900 .
C25 H25B 0.9900 .
C25 C26 1.514(5) .
C26 H26A 0.9900 .
C26 H26B 0.9900 .
C26 C27 1.523(5) .
C27 H27A 0.9800 .
C27 H27B 0.9800 .
C27 H27C 0.9800 .
C28 H28A 0.9900 .
C28 H28B 0.9900 .
C28 C29 1.525(5) .
C29 H29A 0.9900 .
C29 H29B 0.9900 .
C29 C30 1.517(5) .
C30 H30A 0.9900 .
C30 H30B 0.9900 .
C30 C31 1.511(5) .
C31 H31A 0.9800 .
C31 H31B 0.9800 .
C31 H31C 0.9800 .
C32 H32A 0.9900 .
C32 H32B 0.9900 .
C32 C33 1.517(5) .
C33 H33A 0.9900 .
C33 H33B 0.9900 .
C33 C34 1.519(5) .
C34 H34A 0.9900 .
C34 H34B 0.9900 .
C34 C35 1.518(5) .
C35 H35A 0.9800 .
C35 H35B 0.9800 .
C35 H35C 0.9800 .
C36 H36A 0.9900 .
C36 H36B 0.9900 .
C36 C37 1.519(5) .
C37 H37A 0.9900 .
C37 H37B 0.9900 .
C37 C38 1.531(5) .
C38 H38A 0.9900 .
C38 H38B 0.9900 .
C38 C39 1.518(5) .
C39 H39A 0.9800 .
C39 H39B 0.9800 .
C39 H39C 0.9800 .
C1S H1S 0.9500 .
C1S C2S 1.381(5) .
C1S C6S 1.380(5) .
C2S H2S 0.9500 .
C2S C3S 1.385(5) .
C3S H3S 0.9500 .
C3S C4S 1.383(5) .
C4S H4S 0.9500 .
C4S C5S 1.379(5) .
C5S H5S 0.9500 .
C5S C6S 1.380(5) .
C6S H6S 0.9500 .
C7S H7S 0.9500 .
C7S C8S 1.3900 .
C7S C12S 1.3900 .
C8S H8S 0.9500 .
C8S C9S 1.3900 .
C9S H9S 0.9500 .
C9S C10S 1.3900 .
C10S H10B 0.9500 .
C10S C11S 1.3900 .
C11S H11A 0.9500 .
C11S C12S 1.3900 .
C12S H12A 0.9500 .
C7D H7D 0.9500 .
C7D C8D 1.3900 .
C7D C12D 1.3900 .
C8D H8D 0.9500 .
C8D C9D 1.3900 .
C9D H9D 0.9500 .
C9D C10D 1.3900 .
C10D H10A 0.9500 .
C10D C11D 1.3900 .
C11D H11 0.9500 .
C11D C12D 1.3900 .
C12D H12 0.9500 .
C13S H13B 0.9500 .
C13S C14S 1.3900 .
C13S C18S 1.3900 .
C14S H14B 0.9500 .
C14S C15S 1.3900 .
C15S H15B 0.9500 .
C15S C16S 1.3900 .
C16S H16B 0.9500 .
C16S C17S 1.3900 .
C17S H17A 0.9500 .
C17S C18S 1.3900 .
C18S H18A 0.9500 .
C13D H13A 0.9500 .
C13D C14D 1.3900 .
C13D C18D 1.3900 .
C14D H14A 0.9500 .
C14D C15D 1.3900 .
C15D H15A 0.9500 .
C15D C16D 1.3900 .
C16D H16A 0.9500 .
C16D C17D 1.3900 .
C17D H17 0.9500 .
C17D C18D 1.3900 .
C18D H18 0.9500 .
